data_1570818
loop_
_publ_author_name
'Rieser, Theresa E.'
'Sch&#xe4;dle, Dorothea'
'Maichle-M&#xf6;ssmer, C&#xe4;cilia'
'Anwander, Reiner'

_publ_section_title
;
 Terminal dysprosium and holmium organoimides.
;
_journal_issue 10
_journal_name_full 'Chemical science'
_journal_page_first 3562
_journal_page_last 3570
_journal_paper_doi 10.1039/d3sc06584g
_journal_volume 15
_journal_year 2024
_chemical_formula_sum 'C12 H36 Dy Ga3'
_chemical_formula_weight 552.07
_chemical_properties_physical Air-sensitive,Moisture-sensitive
_space_group_crystal_system monoclinic
_space_group_IT_number 15
_space_group_name_Hall '-C 2yc'
_space_group_name_H-M_alt 'C 1 2/c 1'
_atom_sites_solution_hydrogens mixed
_audit_creation_method SHELXL-2014/7
_audit_update_record
;
2023-12-05 deposited with the CCDC.	2024-01-19 downloaded from the CCDC.
;
_cell_angle_alpha 90
_cell_angle_beta 102.0700(10)
_cell_angle_gamma 90
_cell_formula_units_Z 4
_cell_length_a 10.8711(6)
_cell_length_b 15.7025(9)
_cell_length_c 12.4891(7)
_cell_measurement_reflns_used 9969
_cell_measurement_temperature 100(2)
_cell_measurement_theta_max 29.12
_cell_measurement_theta_min 3.027
_cell_volume 2084.8(2)
_computing_cell_refinement 'SAINT V8.38A (Bruker AXS Inc., 2017)'
_computing_data_collection 'APEX3 v2017.3-0 (Bruker AXS)'
_computing_data_reduction 'SAINT V8.38A (Bruker AXS Inc., 2017)'
_computing_structure_refinement 'SHELXL-2014/7 (Sheldrick, 2014)'
_computing_structure_solution 'XT, VERSION 2014/5,SHELXS-13 (Sheldrick 2008)'
_diffrn_ambient_temperature 100(2)
_diffrn_measured_fraction_theta_full 0.995
_diffrn_measured_fraction_theta_max 0.996
_diffrn_measurement_device_type 'Bruker APEX II DUO'
_diffrn_measurement_method 'omega scans'
_diffrn_radiation_type MoK\a
_diffrn_radiation_wavelength 0.71073
_diffrn_reflns_av_R_equivalents 0.0349
_diffrn_reflns_av_unetI/netI 0.0221
_diffrn_reflns_Laue_measured_fraction_full 0.995
_diffrn_reflns_Laue_measured_fraction_max 0.996
_diffrn_reflns_limit_h_max 14
_diffrn_reflns_limit_h_min -14
_diffrn_reflns_limit_k_max 21
_diffrn_reflns_limit_k_min -21
_diffrn_reflns_limit_l_max 17
_diffrn_reflns_limit_l_min -17
_diffrn_reflns_number 16607
_diffrn_reflns_point_group_measured_fraction_full 0.995
_diffrn_reflns_point_group_measured_fraction_max 0.996
_diffrn_reflns_theta_full 25.242
_diffrn_reflns_theta_max 29.144
_diffrn_reflns_theta_min 3.078
_diffrn_source 'ImuS-focus sealed tube'
_exptl_absorpt_coefficient_mu 7.360
_exptl_absorpt_correction_T_max 0.6474
_exptl_absorpt_correction_T_min 0.2755
_exptl_absorpt_correction_type numerical
_exptl_absorpt_process_details sadabs
_exptl_crystal_colour colourless
_exptl_crystal_density_diffrn 1.759
_exptl_crystal_description column
_exptl_crystal_F_000 1068
_exptl_crystal_size_max 0.348
_exptl_crystal_size_mid 0.180
_exptl_crystal_size_min 0.174
_refine_diff_density_max 1.464
_refine_diff_density_min -0.955
_refine_diff_density_rms 0.110
_refine_ls_extinction_method none
_refine_ls_goodness_of_fit_ref 1.065
_refine_ls_hydrogen_treatment mixed
_refine_ls_matrix_type full
_refine_ls_number_parameters 113
_refine_ls_number_reflns 2800
_refine_ls_number_restraints 0
_refine_ls_restrained_S_all 1.065
_refine_ls_R_factor_all 0.0196
_refine_ls_R_factor_gt 0.0189
_refine_ls_shift/su_max 0.001
_refine_ls_shift/su_mean 0.000
_refine_ls_structure_factor_coef Fsqd
_refine_ls_weighting_details 'w=1/[\s^2^(Fo^2^)+(0.0243P)^2^+4.2597P] where P=(Fo^2^+2Fc^2^)/3'
_refine_ls_weighting_scheme calc
_refine_ls_wR_factor_gt 0.0479
_refine_ls_wR_factor_ref 0.0483
_reflns_Friedel_coverage 0.000
_reflns_number_gt 2710
_reflns_number_total 2800
_reflns_threshold_expression 'I > 2\s(I)'
_cod_data_source_file d3sc06584g2.cif
_cod_data_source_block mo_bw2_0m_a
_cod_depositor_comments 'Adding full bibliography for 1570817--1570831.cif.'
_cod_original_sg_symbol_H-M 'C 2/c'
_cod_database_code 1570818
_shelx_shelxl_version_number 2014/7
_shelx_space_group_comment
;
The symmetry employed for this shelxl refinement is uniquely defined
by the following loop, which should always be used as a source of
symmetry information in preference to the above space-group names.
They are only intended as comments.
;
_shelx_estimated_absorpt_t_min 0.184
_shelx_estimated_absorpt_t_max 0.361

loop_
_space_group_symop_operation_xyz
'x, y, z'
'-x, y, -z+1/2'
'x+1/2, y+1/2, z'
'-x+1/2, y+1/2, -z+1/2'
'-x, -y, -z'
'x, -y, z-1/2'
'-x+1/2, -y+1/2, -z'
'x+1/2, -y+1/2, z-1/2'

loop_
_atom_site_label
_atom_site_type_symbol
_atom_site_fract_x
_atom_site_fract_y
_atom_site_fract_z
_atom_site_U_iso_or_equiv
_atom_site_adp_type
_atom_site_occupancy
_atom_site_site_symmetry_order
_atom_site_calc_flag
_atom_site_refinement_flags_posn
_atom_site_refinement_flags_adp
_atom_site_refinement_flags_occupancy
_atom_site_disorder_assembly
_atom_site_disorder_group
C1 C 0.6113(2) 0.15719(16) 0.3778(2) 0.0209(4) Uani 1 1 d . . . . .
H1A H 0.642(3) 0.111(2) 0.430(3) 0.037(9) Uiso 1 1 d . . . . .
H1B H 0.681(4) 0.199(3) 0.388(3) 0.039(10) Uiso 1 1 d . . . . .
H1C H 0.606(3) 0.127(2) 0.306(3) 0.034(9) Uiso 1 1 d . . . . .
C2 C 0.3353(2) 0.26931(17) 0.3652(2) 0.0214(5) Uani 1 1 d . . . . .
H2A H 0.282(3) 0.257(2) 0.298(3) 0.030(9) Uiso 1 1 d . . . . .
H2B H 0.358(3) 0.332(2) 0.364(3) 0.031(8) Uiso 1 1 d . . . . .
H2C H 0.284(3) 0.263(2) 0.414(3) 0.033(9) Uiso 1 1 d . . . . .
C3 C 0.3541(3) 0.0715(2) 0.4395(3) 0.0386(7) Uani 1 1 d . . . . .
H3A H 0.3598 0.0464 0.5122 0.058 Uiso 1 1 calc R U . . .
H3B H 0.3856 0.0308 0.3922 0.058 Uiso 1 1 calc R U . . .
H3C H 0.2661 0.0853 0.4076 0.058 Uiso 1 1 calc R U . . .
C4 C 0.5287(3) 0.22236(19) 0.5997(2) 0.0288(6) Uani 1 1 d . . . . .
H4A H 0.4610 0.2441 0.6331 0.043 Uiso 1 1 calc R U . . .
H4B H 0.5871 0.2687 0.5932 0.043 Uiso 1 1 calc R U . . .
H4C H 0.5739 0.1770 0.6457 0.043 Uiso 1 1 calc R U . . .
C5 C 0.6203(2) 0.38667(15) 0.36507(19) 0.0191(4) Uani 1 1 d . . . . .
H5A H 0.686(3) 0.3591(18) 0.350(3) 0.018(7) Uiso 1 1 d . . . . .
H5B H 0.592(3) 0.354(2) 0.424(3) 0.024(8) Uiso 1 1 d . . . . .
H5C H 0.665(3) 0.438(2) 0.406(3) 0.038(9) Uiso 1 1 d . . . . .
C6 C 0.3962(4) 0.5268(2) 0.3365(3) 0.0445(8) Uani 1 1 d . . . . .
H6A H 0.4480 0.5422 0.4079 0.067 Uiso 1 1 calc R U . . .
H6B H 0.3264 0.4905 0.3473 0.067 Uiso 1 1 calc R U . . .
H6C H 0.3626 0.5786 0.2973 0.067 Uiso 1 1 calc R U . . .
Dy1 Dy 0.5000 0.27076(2) 0.2500 0.01161(5) Uani 1 2 d S T P . .
Ga1 Ga 0.45618(2) 0.17637(2) 0.45258(2) 0.02061(7) Uani 1 1 d . . . . .
Ga2 Ga 0.5000 0.46452(2) 0.2500 0.02322(9) Uani 1 2 d S T P . .

loop_
_atom_site_aniso_label
_atom_site_aniso_U_11
_atom_site_aniso_U_22
_atom_site_aniso_U_33
_atom_site_aniso_U_23
_atom_site_aniso_U_13
_atom_site_aniso_U_12
C1 0.0226(11) 0.0197(11) 0.0193(11) 0.0033(9) 0.0022(9) 0.0044(9)
C2 0.0167(10) 0.0334(14) 0.0167(11) 0.0033(9) 0.0097(9) 0.0011(9)
C3 0.0425(16) 0.0328(15) 0.0374(15) 0.0099(12) 0.0011(13) -0.0193(13)
C4 0.0225(12) 0.0481(17) 0.0158(11) -0.0019(10) 0.0041(9) -0.0046(11)
C5 0.0221(11) 0.0171(10) 0.0175(10) -0.0022(8) 0.0030(8) -0.0036(9)
C6 0.061(2) 0.0337(16) 0.0358(16) -0.0099(13) 0.0038(15) 0.0242(15)
Dy1 0.01299(7) 0.01193(7) 0.01066(7) 0.000 0.00420(5) 0.000
Ga1 0.02142(13) 0.02492(14) 0.01503(12) 0.00434(9) 0.00278(10) -0.00669(10)
Ga2 0.0353(2) 0.01386(16) 0.01961(17) 0.000 0.00368(15) 0.000

loop_
_atom_type_symbol
_atom_type_description
_atom_type_scat_dispersion_real
_atom_type_scat_dispersion_imag
_atom_type_scat_source
C C 0.0033 0.0016 'International Tables Vol C Tables 4.2.6.8 and 6.1.1.4'
H H 0.0000 0.0000 'International Tables Vol C Tables 4.2.6.8 and 6.1.1.4'
Dy Dy -0.1892 4.4098 'International Tables Vol C Tables 4.2.6.8 and 6.1.1.4'
Ga Ga 0.2307 1.6083 'International Tables Vol C Tables 4.2.6.8 and 6.1.1.4'

loop_
_geom_angle_atom_site_label_1
_geom_angle_atom_site_label_2
_geom_angle_atom_site_label_3
_geom_angle
_geom_angle_site_symmetry_1
_geom_angle_site_symmetry_3
_geom_angle_publ_flag
Ga1 C1 Dy1 81.82(8) . . ?
Ga1 C1 H1A 90(2) . . ?
Dy1 C1 H1A 171(2) . . ?
Ga1 C1 H1B 121(2) . . ?
Dy1 C1 H1B 82(2) . . ?
H1A C1 H1B 105(3) . . ?
Ga1 C1 H1C 124(2) . . ?
Dy1 C1 H1C 81(2) . . ?
H1A C1 H1C 101(3) . . ?
H1B C1 H1C 109(3) . . ?
Ga1 C2 Dy1 82.03(8) . . ?
Ga1 C2 H2A 122(2) . . ?
Dy1 C2 H2A 83(2) . . ?
Ga1 C2 H2B 123.3(19) . . ?
Dy1 C2 H2B 77.0(19) . . ?
H2A C2 H2B 107(3) . . ?
Ga1 C2 H2C 89(2) . . ?
Dy1 C2 H2C 171(2) . . ?
H2A C2 H2C 103(3) . . ?
H2B C2 H2C 107(3) . . ?
Ga1 C3 H3A 109.5 . . ?
Ga1 C3 H3B 109.5 . . ?
H3A C3 H3B 109.5 . . ?
Ga1 C3 H3C 109.5 . . ?
H3A C3 H3C 109.5 . . ?
H3B C3 H3C 109.5 . . ?
Ga1 C4 H4A 109.5 . . ?
Ga1 C4 H4B 109.5 . . ?
H4A C4 H4B 109.5 . . ?
Ga1 C4 H4C 109.5 . . ?
H4A C4 H4C 109.5 . . ?
H4B C4 H4C 109.5 . . ?
Ga2 C5 Dy1 81.72(8) . . ?
Ga2 C5 H5A 123(2) . . ?
Dy1 C5 H5A 82.4(19) . . ?
Ga2 C5 H5B 123.6(18) . . ?
Dy1 C5 H5B 81.2(18) . . ?
H5A C5 H5B 107(3) . . ?
Ga2 C5 H5C 93(2) . . ?
Dy1 C5 H5C 174(2) . . ?
H5A C5 H5C 100(3) . . ?
H5B C5 H5C 102(3) . . ?
Ga2 C6 H6A 109.5 . . ?
Ga2 C6 H6B 109.5 . . ?
H6A C6 H6B 109.5 . . ?
Ga2 C6 H6C 109.5 . . ?
H6A C6 H6C 109.5 . . ?
H6B C6 H6C 109.5 . . ?
C5 Dy1 C5 87.06(11) . 2_655 ?
C5 Dy1 C2 91.56(8) . . ?
C5 Dy1 C2 89.19(8) 2_655 . ?
C5 Dy1 C2 89.19(8) . 2_655 ?
C5 Dy1 C2 91.56(8) 2_655 2_655 ?
C2 Dy1 C2 178.97(12) . 2_655 ?
C5 Dy1 C1 91.53(9) . . ?
C5 Dy1 C1 175.30(8) 2_655 . ?
C2 Dy1 C1 86.36(8) . . ?
C2 Dy1 C1 92.91(9) 2_655 . ?
C5 Dy1 C1 175.30(8) . 2_655 ?
C5 Dy1 C1 91.54(9) 2_655 2_655 ?
C2 Dy1 C1 92.91(9) . 2_655 ?
C2 Dy1 C1 86.36(8) 2_655 2_655 ?
C1 Dy1 C1 90.21(12) . 2_655 ?
C5 Dy1 Ga2 43.53(6) . . ?
C5 Dy1 Ga2 43.53(6) 2_655 . ?
C2 Dy1 Ga2 90.52(6) . . ?
C2 Dy1 Ga2 90.52(6) 2_655 . ?
C1 Dy1 Ga2 134.90(6) . . ?
C1 Dy1 Ga2 134.90(6) 2_655 . ?
C5 Dy1 Ga1 132.31(6) . 2_655 ?
C5 Dy1 Ga1 91.75(6) 2_655 2_655 ?
C2 Dy1 Ga1 136.12(6) . 2_655 ?
C2 Dy1 Ga1 43.15(6) 2_655 2_655 ?
C1 Dy1 Ga1 92.51(6) . 2_655 ?
C1 Dy1 Ga1 43.22(6) 2_655 2_655 ?
Ga2 Dy1 Ga1 119.029(6) . 2_655 ?
C5 Dy1 Ga1 91.75(6) . . ?
C5 Dy1 Ga1 132.31(6) 2_655 . ?
C2 Dy1 Ga1 43.15(6) . . ?
C2 Dy1 Ga1 136.12(6) 2_655 . ?
C1 Dy1 Ga1 43.22(6) . . ?
C1 Dy1 Ga1 92.51(6) 2_655 . ?
Ga2 Dy1 Ga1 119.029(6) . . ?
Ga1 Dy1 Ga1 121.942(12) 2_655 . ?
C5 Dy1 H1C 109.3(8) . . ?
C5 Dy1 H1C 161.0(8) 2_655 . ?
C2 Dy1 H1C 99.6(8) . . ?
C2 Dy1 H1C 79.5(8) 2_655 . ?
C1 Dy1 H1C 22.6(8) . . ?
C1 Dy1 H1C 71.4(8) 2_655 . ?
Ga2 Dy1 H1C 151.6(8) . . ?
Ga1 Dy1 H1C 70.2(8) 2_655 . ?
Ga1 Dy1 H1C 58.9(8) . . ?
C5 Dy1 H2B 72.9(8) . . ?
C5 Dy1 H2B 74.9(8) 2_655 . ?
C2 Dy1 H2B 23.2(8) . . ?
C2 Dy1 H2B 157.8(9) 2_655 . ?
C1 Dy1 H2B 100.4(8) . . ?
C1 Dy1 H2B 111.0(8) 2_655 . ?
Ga2 Dy1 H2B 67.5(9) . . ?
Ga1 Dy1 H2B 151.6(8) 2_655 . ?
Ga1 Dy1 H2B 59.4(8) . . ?
H1C Dy1 H2B 118.4(12) . . ?
C5 Dy1 H5A 20.3(7) . . ?
C5 Dy1 H5A 98.6(7) 2_655 . ?
C2 Dy1 H5A 108.2(7) . . ?
C2 Dy1 H5A 72.4(7) 2_655 . ?
C1 Dy1 H5A 81.4(7) . . ?
C1 Dy1 H5A 156.6(7) 2_655 . ?
Ga2 Dy1 H5A 57.1(7) . . ?
Ga1 Dy1 H5A 115.0(7) 2_655 . ?
Ga1 Dy1 H5A 96.0(7) . . ?
H1C Dy1 H5A 94.6(10) . . ?
H2B Dy1 H5A 92.0(11) . . ?
C5 Dy1 H5B 22.8(7) . . ?
C5 Dy1 H5B 100.4(7) 2_655 . ?
C2 Dy1 H5B 73.5(7) . . ?
C2 Dy1 H5B 107.1(8) 2_655 . ?
C1 Dy1 H5B 76.9(7) . . ?
C1 Dy1 H5B 161.6(8) 2_655 . ?
Ga2 Dy1 H5B 59.2(7) . . ?
Ga1 Dy1 H5B 148.5(7) 2_655 . ?
Ga1 Dy1 H5B 69.1(7) . . ?
H1C Dy1 H5B 98.2(11) . . ?
H2B Dy1 H5B 59.8(11) . . ?
H5A Dy1 H5B 34.8(10) . . ?
C3 Ga1 C4 119.30(13) . . ?
C3 Ga1 C2 104.81(12) . . ?
C4 Ga1 C2 108.19(11) . . ?
C3 Ga1 C1 109.37(13) . . ?
C4 Ga1 C1 105.24(11) . . ?
C2 Ga1 C1 109.78(10) . . ?
C3 Ga1 Dy1 121.26(9) . . ?
C4 Ga1 Dy1 119.43(9) . . ?
C2 Ga1 Dy1 54.82(7) . . ?
C1 Ga1 Dy1 54.96(6) . . ?
C6 Ga2 C6 120.7(2) 2_655 . ?
C6 Ga2 C5 104.89(12) 2_655 2_655 ?
C6 Ga2 C5 108.32(13) . 2_655 ?
C6 Ga2 C5 108.32(13) 2_655 . ?
C6 Ga2 C5 104.89(12) . . ?
C5 Ga2 C5 109.49(13) 2_655 . ?
C6 Ga2 Dy1 119.66(11) 2_655 . ?
C6 Ga2 Dy1 119.66(11) . . ?
C5 Ga2 Dy1 54.74(6) 2_655 . ?
C5 Ga2 Dy1 54.74(6) . . ?

loop_
_geom_bond_atom_site_label_1
_geom_bond_atom_site_label_2
_geom_bond_distance
_geom_bond_site_symmetry_2
_geom_bond_publ_flag
C1 Ga1 2.113(3) . ?
C1 Dy1 2.526(2) . ?
C1 H1A 0.98(4) . ?
C1 H1B 0.99(4) . ?
C1 H1C 1.00(4) . ?
C2 Ga1 2.109(3) . ?
C2 Dy1 2.521(2) . ?
C2 H2A 0.94(4) . ?
C2 H2B 1.01(4) . ?
C2 H2C 0.91(4) . ?
C3 Ga1 1.973(3) . ?
C3 H3A 0.9800 . ?
C3 H3B 0.9800 . ?
C3 H3C 0.9800 . ?
C4 Ga1 1.978(3) . ?
C4 H4A 0.9800 . ?
C4 H4B 0.9800 . ?
C4 H4C 0.9800 . ?
C5 Ga2 2.118(2) . ?
C5 Dy1 2.511(2) . ?
C5 H5A 0.89(3) . ?
C5 H5B 1.00(3) . ?
C5 H5C 1.02(4) . ?
C6 Ga2 1.977(3) . ?
C6 H6A 0.9800 . ?
C6 H6B 0.9800 . ?
C6 H6C 0.9800 . ?
Dy1 C5 2.511(2) 2_655 ?
Dy1 C2 2.521(2) 2_655 ?
Dy1 C1 2.527(2) 2_655 ?
Dy1 Ga2 3.0425(4) . ?
Dy1 Ga1 3.0543(3) 2_655 ?
Dy1 Ga1 3.0543(3) . ?
Dy1 H1C 2.56(3) . ?
Dy1 H2B 2.50(3) . ?
Dy1 H5A 2.55(3) . ?
Dy1 H5B 2.56(3) . ?
Ga2 C6 1.977(3) 2_655 ?
Ga2 C5 2.118(2) 2_655 ?
